data_7125621
loop_
_publ_author_name
'Liu, Tianlin'
'Liao, Sicheng'
'Song, Siwei'
'Wang, Kangcai'
'Jin, Yunhe'
'Zhang, Qinghua'

_publ_section_title
;
 Combination of gem-dinitromethyl functionality and a
 5-amino-1,3,4-oxadiazole framework for zwitterionic energetic materials.
;
_journal_issue 2
_journal_name_full 'Chemical communications (Cambridge, England)'
_journal_page_first 209
_journal_page_last 212
_journal_paper_doi 10.1039/c9cc08182h
_journal_volume 56
_journal_year 2019
_chemical_formula_moiety 'C3 H2 K N5 O5'
_chemical_formula_sum 'C3 H2 K N5 O5'
_chemical_formula_weight 227.18
_space_group_crystal_system monoclinic
_space_group_IT_number 14
_space_group_name_Hall '-P 2ybc'
_space_group_name_H-M_alt 'P 1 21/c 1'
_symmetry_Int_Tables_number 14
_atom_sites_solution_primary dual
_audit_creation_date 2017-03-25
_audit_creation_method
;
Olex2 1.2-beta
(compiled 2017.03.14 svn.r3398 for OlexSys, GUI svn.r5328)
;
_audit_update_record
;
2019-06-27 deposited with the CCDC.	2019-11-27 downloaded from the CCDC.
;
_cell_angle_alpha 90
_cell_angle_beta 102.057(2)
_cell_angle_gamma 90
_cell_formula_units_Z 4
_cell_length_a 10.2767(11)
_cell_length_b 7.5626(8)
_cell_length_c 9.6783(10)
_cell_measurement_reflns_used 3030
_cell_measurement_temperature 173
_cell_measurement_theta_max 27.503
_cell_measurement_theta_min 3.372
_cell_volume 735.59(13)
_computing_cell_refinement 'SAINT v7.68A (Bruker, 2009)'
_computing_data_reduction 'SAINT v7.68A (Bruker, 2009)'
_computing_molecular_graphics 'Olex2 (Dolomanov et al., 2009)'
_computing_publication_material 'Olex2 (Dolomanov et al., 2009)'
_computing_structure_refinement 'olex2.refine (Bourhis et al., 2015)'
_computing_structure_solution 'ShelXT (Sheldrick, 2015)'
_diffrn_ambient_temperature 173
_diffrn_measured_fraction_theta_full 0.9782
_diffrn_measured_fraction_theta_max 0.9782
_diffrn_measurement_device_type 'CCD area detector'
_diffrn_measurement_method 'phi and omega scans'
_diffrn_radiation_monochromator graphite
_diffrn_radiation_type 'Mo K\a'
_diffrn_radiation_wavelength 0.71073
_diffrn_reflns_av_R_equivalents 0.0190
_diffrn_reflns_av_unetI/netI 0.0209
_diffrn_reflns_limit_h_max 13
_diffrn_reflns_limit_h_min -13
_diffrn_reflns_limit_k_max 9
_diffrn_reflns_limit_k_min -9
_diffrn_reflns_limit_l_max 11
_diffrn_reflns_limit_l_min -12
_diffrn_reflns_number 5030
_diffrn_reflns_theta_full 27.5029
_diffrn_reflns_theta_max 27.50
_diffrn_reflns_theta_min 2.03
_exptl_absorpt_coefficient_mu 0.732
_exptl_absorpt_correction_T_max 0.7456
_exptl_absorpt_correction_T_min 0.6748
_exptl_absorpt_correction_type multi-scan
_exptl_absorpt_process_details
'SADABS-2008/1 (Bruker,2008) was used for absorption correction. wR2(int) was 0.0522 before and 0.0363 after correction. The Ratio of minimum to maximum transmission is 0.9050. The \l/2 correction factor is 0.0015.'
_exptl_crystal_colour 'clear orangish yellow'
_exptl_crystal_colour_lustre clear
_exptl_crystal_colour_modifier orangish
_exptl_crystal_colour_primary yellow
_exptl_crystal_density_diffrn 2.0512
_exptl_crystal_description block
_exptl_crystal_F_000 457.1186
_exptl_crystal_size_max 0.24
_exptl_crystal_size_mid 0.22
_exptl_crystal_size_min 0.2
_refine_diff_density_max 0.4383
_refine_diff_density_min -0.3301
_refine_diff_density_rms 0.0760
_refine_ls_d_res_high 0.7695
_refine_ls_d_res_low 10.0500
_refine_ls_goodness_of_fit_ref 1.0023
_refine_ls_hydrogen_treatment refall
_refine_ls_matrix_type full
_refine_ls_number_constraints 0
_refine_ls_number_parameters 135
_refine_ls_number_reflns 1658
_refine_ls_number_restraints 0
_refine_ls_restrained_S_all 1.0023
_refine_ls_R_factor_all 0.0300
_refine_ls_R_factor_gt 0.0279
_refine_ls_shift/su_max 0.0008
_refine_ls_shift/su_mean 0.0001
_refine_ls_structure_factor_coef Fsqd
_refine_ls_weighting_details 'w=1/[\s^2^(Fo^2^)+(0.1P)^2^] where P=(Fo^2^+2Fc^2^)/3'
_refine_ls_weighting_scheme calc
_refine_ls_wR_factor_gt 0.1117
_refine_ls_wR_factor_ref 0.1151
_reflns_Friedel_coverage 0.0
_reflns_limit_h_max 13
_reflns_limit_h_min -13
_reflns_limit_k_max 9
_reflns_limit_k_min 0
_reflns_limit_l_max 12
_reflns_limit_l_min 0
_reflns_number_gt 1527
_reflns_number_total 1658
_reflns_threshold_expression I>=2u(I)
_cod_data_source_file c9cc08182h2.cif
_cod_data_source_block a
_cod_depositor_comments 'Adding full bibliography for 7125621--7125624.cif.'
_cod_database_code 7125621
_olex2_refinement_description
;
;
_olex2_submission_special_instructions 'No special instructions were received'

loop_
_space_group_symop_id
_space_group_symop_operation_xyz
1 x,y,z
2 -x,y+1/2,-z+1/2
3 -x,-y,-z
4 x,-y-1/2,z-1/2

loop_
_atom_site_label
_atom_site_type_symbol
_atom_site_fract_x
_atom_site_fract_y
_atom_site_fract_z
_atom_site_U_iso_or_equiv
_atom_site_adp_type
_atom_site_occupancy
K1 K 0.40549(3) 0.39993(5) 0.80938(3) 0.01989(18) Uani 1.000000
O5 O 0.14968(10) 0.63294(15) 0.16693(10) 0.0173(3) Uani 1.000000
O4 O 0.44434(11) 0.72675(16) 0.39895(11) 0.0233(3) Uani 1.000000
O3 O 0.40449(11) 0.63730(16) 0.59910(11) 0.0232(3) Uani 1.000000
O1 O 0.19382(11) 0.43791(19) 0.58414(11) 0.0266(3) Uani 1.000000
O2 O 0.09679(12) 0.3617(2) 0.37219(12) 0.0310(3) Uani 1.000000
N2 N 0.37867(11) 0.63322(17) 0.46782(12) 0.0157(3) Uani 1.000000
N1 N 0.18807(12) 0.43989(19) 0.45522(12) 0.0195(3) Uani 1.000000
N4 N 0.25043(13) 0.49357(19) 0.01631(12) 0.0212(3) Uani 1.000000
N3 N 0.31428(12) 0.4490(2) 0.15620(12) 0.0209(3) Uani 1.000000
N5 N 0.06383(14) 0.6802(2) -0.06937(14) 0.0233(3) Uani 1.000000
C2 C 0.25363(13) 0.5323(2) 0.23890(14) 0.0164(3) Uani 1.000000
C3 C 0.15432(14) 0.5999(2) 0.03026(14) 0.0165(3) Uani 1.000000
C1 C 0.27917(13) 0.5288(2) 0.39205(14) 0.0172(3) Uani 1.000000
H5a H 0.006(2) 0.744(4) -0.044(2) 0.037(6) Uiso 1.000000
H5b H 0.0533(19) 0.640(3) -0.158(2) 0.027(5) Uiso 1.000000

loop_
_atom_site_aniso_label
_atom_site_aniso_U_11
_atom_site_aniso_U_22
_atom_site_aniso_U_33
_atom_site_aniso_U_12
_atom_site_aniso_U_13
_atom_site_aniso_U_23
K1 0.0222(3) 0.0204(3) 0.0172(2) 0.00280(11) 0.00440(16) 0.00177(11)
O5 0.0180(5) 0.0200(6) 0.0138(5) 0.0036(4) 0.0035(4) 0.0017(4)
O4 0.0267(6) 0.0230(7) 0.0223(6) -0.0062(4) 0.0097(4) 0.0002(4)
O3 0.0305(6) 0.0233(7) 0.0138(5) -0.0053(5) 0.0001(4) -0.0005(4)
O1 0.0255(6) 0.0366(8) 0.0182(5) -0.0033(5) 0.0057(4) 0.0065(5)
O2 0.0275(6) 0.0368(8) 0.0249(6) -0.0147(5) -0.0029(5) 0.0041(5)
N2 0.0168(6) 0.0137(7) 0.0162(6) 0.0018(4) 0.0025(4) 0.0005(5)
N1 0.0176(6) 0.0213(7) 0.0181(6) -0.0001(5) 0.0001(5) 0.0040(5)
N4 0.0218(6) 0.0263(8) 0.0152(6) -0.0012(5) 0.0033(5) -0.0032(5)
N3 0.0209(6) 0.0249(8) 0.0164(6) 0.0028(5) 0.0029(5) -0.0022(5)
N5 0.0261(7) 0.0275(8) 0.0155(6) 0.0021(6) 0.0024(5) 0.0027(5)
C2 0.0144(6) 0.0172(8) 0.0170(7) 0.0004(5) 0.0016(5) 0.0008(5)
C3 0.0175(7) 0.0190(9) 0.0134(7) -0.0055(5) 0.0041(5) -0.0016(5)
C1 0.0166(7) 0.0196(9) 0.0150(6) -0.0016(5) 0.0021(5) 0.0002(5)

loop_
_atom_type_symbol
_atom_type_scat_dispersion_real
_atom_type_scat_dispersion_imag
_atom_type_scat_Cromer_Mann_a1
_atom_type_scat_Cromer_Mann_a2
_atom_type_scat_Cromer_Mann_a3
_atom_type_scat_Cromer_Mann_a4
_atom_type_scat_Cromer_Mann_b1
_atom_type_scat_Cromer_Mann_b2
_atom_type_scat_Cromer_Mann_b3
_atom_type_scat_Cromer_Mann_b4
_atom_type_scat_Cromer_Mann_c
_atom_type_scat_source
_atom_type_scat_dispersion_source
H 0.00000 0.00000 0.49300 0.32291 0.14019 0.04081 10.51090 26.12570 3.14236 57.79970 0.0030380000826 'International Tables Volume C Table 6.1.1.4 (pp. 500-502)' 'Henke, Gullikson and Davis, At. Data and Nucl. Data Tables, 1993, 54, 2'
C 0.00347 0.00161 2.31000 1.02000 1.58860 0.86500 20.84390 10.20750 0.56870 51.65120 0.215599998832 'International Tables Volume C Table 6.1.1.4 (pp. 500-502)' 'Henke, Gullikson and Davis, At. Data and Nucl. Data Tables, 1993, 54, 2'
K 0.21174 0.26561 8.21860 7.43980 1.05190 0.86590 12.79490 0.77480 213.18700 41.68410 1.42279994488 'International Tables Volume C Table 6.1.1.4 (pp. 500-502)' 'Henke, Gullikson and Davis, At. Data and Nucl. Data Tables, 1993, 54, 2'
O 0.01158 0.00611 3.04850 2.28680 1.54630 0.86700 13.27710 5.70110 0.32390 32.90890 0.250800013542 'International Tables Volume C Table 6.1.1.4 (pp. 500-502)' 'Henke, Gullikson and Davis, At. Data and Nucl. Data Tables, 1993, 54, 2'
N 0.00653 0.00323 12.21260 3.13220 2.01250 1.16630 0.00570 9.89330 28.99750 0.58260 -11.5290002823 'International Tables Volume C Table 6.1.1.4 (pp. 500-502)' 'Henke, Gullikson and Davis, At. Data and Nucl. Data Tables, 1993, 54, 2'

loop_
_geom_angle_atom_site_label_1
_geom_angle_atom_site_label_2
_geom_angle_atom_site_label_3
_geom_angle
_geom_angle_site_symmetry_1
_geom_angle_site_symmetry_3
O3 K1 O4 64.34(3) . 4_576
O3 K1 O4 63.54(3) 2_646 3_666
O3 K1 O4 67.78(3) . 3_666
O3 K1 O4 41.75(3) 2_646 2_646
O3 K1 O4 122.88(3) 2_646 4_576
O3 K1 O4 149.11(3) . 2_646
O1 K1 O4 99.70(4) . 4_576
O1 K1 O4 86.11(3) . 3_666
O1 K1 O4 153.68(4) . 2_646
O1 K1 O3 57.21(4) . .
O1 K1 O3 135.12(4) . 2_646
N2 K1 O4 110.44(3) 2_646 4_576
N2 K1 O4 82.87(3) 2_646 3_666
N2 K1 O4 21.67(3) 2_646 2_646
N2 K1 O3 139.96(3) 2_646 .
N2 K1 O3 20.14(3) 2_646 2_646
N2 K1 O1 149.73(4) 2_646 .
N4 K1 O4 67.90(3) 1_556 4_576
N4 K1 O4 73.96(3) 1_556 2_646
N4 K1 O4 175.09(4) 1_556 3_666
N4 K1 O3 116.15(4) 1_556 .
N4 K1 O3 113.79(4) 1_556 2_646
N4 K1 O1 93.68(4) 1_556 .
N4 K1 N2 94.96(3) 1_556 2_646
N3 K1 O4 96.68(3) 4_566 2_646
N3 K1 O4 65.08(3) 3_666 3_666
N3 K1 O4 62.69(3) 4_566 3_666
N3 K1 O4 62.86(3) 3_666 4_576
N3 K1 O4 77.68(3) 3_666 2_646
N3 K1 O4 165.87(3) 4_566 4_576
N3 K1 O3 69.55(4) 3_666 2_646
N3 K1 O3 70.46(3) 4_566 2_646
N3 K1 O3 71.92(3) 3_666 .
N3 K1 O3 104.67(3) 4_566 .
N3 K1 O1 66.24(4) 4_566 .
N3 K1 O1 128.23(4) 3_666 .
N3 K1 N2 83.68(3) 4_566 2_646
N3 K1 N2 71.22(3) 3_666 2_646
N3 K1 N4 118.44(4) 3_666 1_556
N3 K1 N4 112.76(4) 4_566 1_556
C3 O5 C2 102.12(11) . .
N2 O4 K1 88.63(7) . 2_656
N2 O4 K1 129.55(9) . 4_575
N2 O4 K1 126.51(9) . 3_666
N2 O3 K1 109.10(9) . 2_656
N2 O3 K1 135.82(9) . .
N1 O1 K1 131.54(9) . .
O4 N2 K1 69.70(7) . 2_656
O3 N2 K1 50.76(7) . 2_656
O3 N2 O4 120.21(12) . .
C1 N2 K1 171.37(9) . 2_656
C1 N2 O4 117.43(11) . .
C1 N2 O3 122.36(12) . .
O2 N1 O1 120.97(13) . .
C1 N1 O1 123.61(12) . .
C1 N1 O2 115.42(12) . .
N3 N4 K1 113.01(9) . 1_554
C3 N4 K1 139.60(10) . 1_554
C3 N4 N3 104.94(12) . .
N4 N3 K1 104.69(8) . 3_666
N4 N3 K1 134.31(10) . 4_565
C2 N3 K1 108.64(10) . 3_666
C2 N3 K1 105.10(10) . 4_565
C2 N3 N4 106.98(12) . .
H5a N5 C3 118.3(15) . .
H5b N5 C3 117.5(14) . .
H5b N5 H5a 121.8(19) . .
N3 C2 O5 112.58(12) . .
C1 C2 O5 118.88(13) . .
C1 C2 N3 128.52(13) . .
N4 C3 O5 113.37(13) . .
N5 C3 O5 117.30(13) . .
N5 C3 N4 129.33(14) . .
N1 C1 N2 122.39(12) . .
C2 C1 N2 119.32(13) . .
C2 C1 N1 117.55(12) . .

loop_
_geom_bond_atom_site_label_1
_geom_bond_atom_site_label_2
_geom_bond_distance
_geom_bond_site_symmetry_2
K1 O4 2.9437(11) 3_666
K1 O4 3.2008(12) 2_646
K1 O4 2.9558(13) 4_576
K1 O3 2.7121(12) .
K1 O3 2.7965(11) 2_646
K1 O1 2.7541(12) .
K1 N2 3.4118(13) 2_646
K1 N4 2.8957(13) 1_556
K1 N3 3.0757(15) 4_566
K1 N3 3.0510(14) 3_666
O5 C2 1.3763(17) .
O5 C3 1.3567(16) .
O4 N2 1.2601(16) .
O3 N2 1.2430(15) .
O1 N1 1.2368(16) .
O2 N1 1.2492(17) .
N2 C1 1.3760(18) .
N1 C1 1.3935(19) .
N4 N3 1.4163(16) .
N4 C3 1.302(2) .
N3 C2 1.279(2) .
N5 C3 1.337(2) .
N5 H5a 0.84(2) .
N5 H5b 0.90(2) .
C2 C1 1.4506(18) .
